data_2005744
loop_
_publ_author_name
'Hamady, A.'
'Jouini, T.'

_publ_contact_author
;
  Pr. T. Jouini
 D\'epartement de Chimie
 Facult\'e des Sciences
 1060 Campus Universitaire
 Tunis, Tunisia.
;
_publ_section_title
;
 NaYP~2~O~7~
;
_journal_issue 12
_journal_name_full 'Acta Crystallographica Section C'
_journal_page_first 2949
_journal_page_last 2951
_journal_paper_doi 10.1107/S0108270196009626
_journal_volume 52
_journal_year 1996
_chemical_formula_moiety NaYP2O7
_chemical_formula_structural NaYP2O7
_chemical_formula_sum 'Na O7 P2 Y'
_chemical_formula_weight 285.84
_chemical_name_systematic
;
 sodium yttrium diphosphate
;
_space_group_IT_number 4
_symmetry_cell_setting monoclinic
_symmetry_space_group_name_Hall 'P 2yb'
_symmetry_space_group_name_H-M 'P 1 21 1'
_audit_creation_method SHELXL
_cell_angle_alpha 90.00
_cell_angle_beta 110.18(1)
_cell_angle_gamma 90.00
_cell_formula_units_Z 2
_cell_length_a 7.004(1)
_cell_length_b 5.3740(8)
_cell_length_c 8.691(1)
_cell_measurement_reflns_used 25
_cell_measurement_temperature 293(2)
_cell_measurement_theta_max 14
_cell_measurement_theta_min 7
_cell_volume 307.04(8)
_computing_cell_refinement 'CAD4 Express'
_computing_data_collection 'CAD4 Express (Duisenberg 1992; Macicek & Yordanov 1992)'
_computing_data_reduction 'MolEN (Fair, 1990)'
_computing_molecular_graphics 'ATOMS (Dowty, 1993), ORTEP (Johnson, 1965)'
_computing_publication_material SHELXL93
_computing_structure_refinement 'SHELXL93 (Sheldrick, 1993)'
_computing_structure_solution 'SHELXS86 (Sheldrick, 1985)'
_diffrn_ambient_temperature 293(2)
_diffrn_measurement_device 'CAD4 diffractometer'
_diffrn_measurement_method \w/2\q
_diffrn_radiation_monochromator graphite
_diffrn_radiation_source 'fine-focus sealed tube'
_diffrn_radiation_type MoK\a
_diffrn_radiation_wavelength 0.71069
_diffrn_reflns_av_R_equivalents 0.0262
_diffrn_reflns_av_sigmaI/netI 0.0626
_diffrn_reflns_limit_h_max 0
_diffrn_reflns_limit_h_min -9
_diffrn_reflns_limit_k_max 7
_diffrn_reflns_limit_k_min 0
_diffrn_reflns_limit_l_max 12
_diffrn_reflns_limit_l_min -11
_diffrn_reflns_number 589
_diffrn_reflns_theta_max 25.00
_diffrn_reflns_theta_min 3.10
_diffrn_standards_decay_% 0.94
_diffrn_standards_interval_count 400
_diffrn_standards_interval_time 120
_diffrn_standards_number 1
_exptl_absorpt_coefficient_mu 10.073
_exptl_absorpt_correction_T_max 0.746
_exptl_absorpt_correction_T_min 0.741
_exptl_absorpt_correction_type 'empirical via \y scans (North, Phillips & Mathews, 1968)'
_exptl_crystal_colour colorless
_exptl_crystal_density_diffrn 3.092
_exptl_crystal_density_meas ?
_exptl_crystal_description 'hexagonal prism'
_exptl_crystal_F_000 272
_exptl_crystal_size_max 0.03
_exptl_crystal_size_mid 0.02
_exptl_crystal_size_min 0.02
_refine_diff_density_max 1.431
_refine_diff_density_min -0.875
_refine_ls_abs_structure_details 'Flack H D (1983), Acta Cryst. A39, 876-881'
_refine_ls_abs_structure_Flack 0.10(4)
_refine_ls_extinction_coef 0.003(3)
_refine_ls_extinction_method SHELXL
_refine_ls_goodness_of_fit_all 1.087
_refine_ls_goodness_of_fit_obs 1.159
_refine_ls_matrix_type full
_refine_ls_number_parameters 51
_refine_ls_number_reflns 553
_refine_ls_number_restraints 1
_refine_ls_restrained_S_all 1.086
_refine_ls_restrained_S_obs 1.157
_refine_ls_R_factor_all 0.0718
_refine_ls_R_factor_obs 0.0425
_refine_ls_shift/esd_max 0.011
_refine_ls_shift/esd_mean 0.002
_refine_ls_structure_factor_coef Fsqd
_refine_ls_weighting_details 'w = 1/[\s^2^(Fo^2^)+(0.0255P)^2^+4.4700P] where P=(Fo^2^+2Fc^2^)/3'
_refine_ls_weighting_scheme calc
_refine_ls_wR_factor_all 0.1023
_refine_ls_wR_factor_obs 0.0910
_reflns_number_observed 399
_reflns_number_total 553
_reflns_observed_criterion >2sigma(I)
_cod_data_source_file br1148.cif
_cod_data_source_block aly15
_cod_depositor_comments
;
The following automatic conversions were performed:

'_exptl_crystal_density_meas' value 'none' was changed to '?' - the
value is perceived as not measured.

Automatic conversion script
Id: cif_fix_values 3008 2015-01-20 13:52:24Z robertas 

The following automatic conversions were performed:

'_refine_ls_weighting_scheme' value 'calc w =
1/[\s^2^(Fo^2^)+(0.0255P)^2^+4.4700P] where P=(Fo^2^+2Fc^2^)/3' was
changed to 'calc'. New tag '_refine_ls_weighting_details' was
created. The value of the new tag was set to 'w =
1/[\s^2^(Fo^2^)+(0.0255P)^2^+4.4700P] where P=(Fo^2^+2Fc^2^)/3'.

Automatic conversion script
Id: cif_fix_values 3143 2015-03-26 13:38:13Z robertas 
;
_cod_original_cell_volume 307.04(7)
_cod_original_sg_symbol_Hall 'P 2y1 '
_cod_original_sg_symbol_H-M 'P 21'
_cod_database_code 2005744

loop_
_symmetry_equiv_pos_as_xyz
'x, y, z'
'-x, y+1/2, -z'

loop_
_atom_site_aniso_label
_atom_site_aniso_U_11
_atom_site_aniso_U_22
_atom_site_aniso_U_33
_atom_site_aniso_U_12
_atom_site_aniso_U_13
_atom_site_aniso_U_23
Y 0.0074(6) 0.0207(8) 0.0076(6) -0.002(2) 0.0035(4) -0.002(2)

loop_
_atom_site_label
_atom_site_occupancy
_atom_site_fract_x
_atom_site_fract_y
_atom_site_fract_z
_atom_site_U_iso_or_equiv
_atom_site_thermal_displace_type
_atom_site_calc_flag
_atom_site_type_symbol
Y 1 0.2074(2) -0.0043(4) 0.7523(2) 0.0117(5) Uani d Y
P1 1 0.5491(5) 0.477(1) 0.8137(4) 0.011(1) Uiso d P
P2 1 0.8742(5) 0.503(2) 0.6854(4) 0.0076(8) Uiso d P
Na 1 0.8316(9) -0.009(3) 0.9457(7) 0.023(2) Uiso d Na
O1 1 0.506(2) 0.201(2) 0.810(1) 0.018(3) Uiso d O
O2 1 0.713(2) 0.549(3) 0.971(1) 0.017(3) Uiso d O
O3 1 0.870(1) 0.518(5) 0.512(1) 0.016(2) Uiso d O
O4 1 0.641(1) 0.527(3) 0.671(1) 0.013(2) Uiso d O
O5 1 0.980(3) 0.734(4) 0.786(2) 0.018(5) Uiso d O
O6 1 0.356(2) 0.629(3) 0.771(2) 0.029(3) Uiso d O
O7 1 0.963(3) 0.273(4) 0.776(2) 0.015(5) Uiso d O

loop_
_atom_type_symbol
_atom_type_description
_atom_type_scat_dispersion_real
_atom_type_scat_dispersion_imag
_atom_type_scat_source
O O 0.0106 0.0060 'International Tables Vol C Tables 4.2.6.8 and 6.1.1.4'
P P 0.1023 0.0942 'International Tables Vol C Tables 4.2.6.8 and 6.1.1.4'
Y Y -2.7962 3.5667 'International Tables Vol C Tables 4.2.6.8 and 6.1.1.4'
Na Na 0.0362 0.0249 'International Tables Vol C Tables 4.2.6.8 and 6.1.1.4'

loop_
_geom_angle_atom_site_label_1
_geom_angle_atom_site_label_2
_geom_angle_atom_site_label_3
_geom_angle_site_symmetry_1
_geom_angle_site_symmetry_3
_geom_angle
_geom_angle_publ_flag
O3 Y O6 2_646 1_545 93.8(7) y
O3 Y O5 2_646 1_445 104.3(7) y
O6 Y O5 1_545 1_445 76.6(6) y
O3 Y O1 2_646 . 94.6(5) y
O6 Y O1 1_545 . 92.3(5) y
O5 Y O1 1_445 . 158.6(5) y
O3 Y O2 2_646 2_647 169.7(7) y
O6 Y O2 1_545 2_647 95.5(5) y
O5 Y O2 1_445 2_647 82.3(6) y
O1 Y O2 . 2_647 80.5(4) y
O3 Y O7 2_646 1_455 97.9(6) y
O6 Y O7 1_545 1_455 154.9(6) y
O5 Y O7 1_445 1_455 79.0(3) y
O1 Y O7 . 1_455 108.7(6) y
O2 Y O7 2_647 1_455 75.4(5) y
O3 Y Na 2_646 1_455 122.8(3) n
O6 Y Na 1_545 1_455 111.4(4) n
O5 Y Na 1_445 1_455 41.8(6) n
O1 Y Na . 1_455 132.3(4) n
O2 Y Na 2_647 1_455 57.4(3) n
O7 Y Na 1_455 1_455 44.0(5) n
O3 Y Na 2_646 2_657 129.6(6) n
O6 Y Na 1_545 2_657 135.7(4) n
O5 Y Na 1_445 2_657 97.2(5) n
O1 Y Na . 2_657 77.8(3) n
O2 Y Na 2_647 2_657 40.6(4) n
O7 Y Na 1_455 2_657 42.5(4) n
Na Y Na 1_455 2_657 56.1(2) n
O3 Y Na 2_646 2_647 135.2(6) n
O6 Y Na 1_545 2_647 57.6(4) n
O5 Y Na 1_445 2_647 40.6(5) n
O1 Y Na . 2_647 118.1(3) n
O2 Y Na 2_647 2_647 54.6(4) n
O7 Y Na 1_455 2_647 99.3(5) n
Na Y Na 1_455 2_647 55.8(2) n
Na Y Na 2_657 2_647 89.08(11) n
O3 Y Na 2_646 . 106.0(2) n
O6 Y Na 1_545 . 63.6(4) n
O5 Y Na 1_445 . 130.9(5) n
O1 Y Na . . 30.7(4) n
O2 Y Na 2_647 . 74.4(3) n
O7 Y Na 1_455 . 132.6(5) n
Na Y Na 1_455 . 131.2(2) n
Na Y Na 2_657 . 92.4(2) n
Na Y Na 2_647 . 91.9(2) n
O2 P1 O6 . . 114.8(8) y
O2 P1 O1 . . 110.9(7) y
O6 P1 O1 . . 111.9(7) y
O2 P1 O4 . . 106.2(6) y
O6 P1 O4 . . 106.4(7) y
O1 P1 O4 . . 106.1(8) y
O2 P1 Na . . 72.8(6) n
O6 P1 Na . . 155.3(6) n
O1 P1 Na . . 46.3(5) n
O4 P1 Na . . 92.9(6) n
O2 P1 Na . 1_565 45.8(6) n
O6 P1 Na . 1_565 90.5(6) n
O1 P1 Na . 1_565 154.6(5) n
O4 P1 Na . 1_565 77.3(6) n
Na P1 Na . 1_565 109.0(2) n
O7 P2 O3 . . 116.1(12) y
O7 P2 O5 . . 109.6(6) y
O3 P2 O5 . . 111.4(12) y
O7 P2 O4 . . 109.9(10) y
O3 P2 O4 . . 104.5(5) y
O5 P2 O4 . . 104.6(10) y
O7 P2 Na . 2_757 55.6(8) n
O3 P2 Na . 2_757 143.3(4) n
O5 P2 Na . 2_757 55.0(7) n
O4 P2 Na . 2_757 111.9(3) n
O5 Na O1 1_545 . 119.7(5) n
O5 Na O7 1_545 . 72.0(3) n
O1 Na O7 . . 84.8(6) n
O5 Na O2 1_545 1_545 74.7(7) n
O1 Na O2 . 1_545 101.1(5) n
O7 Na O2 . 1_545 144.3(6) n
O5 Na O5 1_545 2_747 127.7(4) n
O1 Na O5 . 2_747 107.6(7) n
O7 Na O5 . 2_747 92.7(8) n
O2 Na O5 1_545 2_747 118.1(6) n
O5 Na O7 1_545 2_747 93.7(7) n
O1 Na O7 . 2_747 140.6(5) n
O7 Na O7 . 2_747 128.1(4) n
O2 Na O7 1_545 2_747 66.1(6) n
O5 Na O7 2_747 2_747 56.8(3) n
O5 Na P2 1_545 2_747 109.4(5) n
O1 Na P2 . 2_747 130.8(5) n
O7 Na P2 . 2_747 110.0(5) n
O2 Na P2 1_545 2_747 92.8(4) n
O5 Na P2 2_747 2_747 29.3(5) n
O7 Na P2 2_747 2_747 27.8(5) n
O5 Na P1 1_545 . 125.8(5) n
O1 Na P1 . . 26.5(4) n
O7 Na P1 . . 66.9(5) n
O2 Na P1 1_545 . 127.1(3) n
O5 Na P1 2_747 . 88.4(6) n
O7 Na P1 2_747 . 139.6(6) n
P2 Na P1 2_747 . 116.7(5) n
O5 Na P1 1_545 1_545 69.8(6) n
O1 Na P1 . 1_545 82.7(4) n
O7 Na P1 . 1_545 126.2(5) n
O2 Na P1 1_545 1_545 24.9(2) n
O5 Na P1 2_747 1_545 140.9(6) n
O7 Na P1 2_747 1_545 91.0(6) n
P2 Na P1 2_747 1_545 117.6(4) n
P1 Na P1 . 1_545 109.0(2) n
O5 Na Na 1_545 2_757 102.2(6) n
O1 Na Na . 2_757 101.9(5) n
O7 Na Na . 2_757 48.7(5) n
O2 Na Na 1_545 2_757 154.9(4) n
O5 Na Na 2_747 2_757 44.1(5) n
O7 Na Na 2_747 2_757 89.5(6) n
P2 Na Na 2_747 2_757 64.3(3) n
P1 Na Na . 2_757 75.4(2) n
P1 Na Na 1_545 2_757 171.9(3) n
O5 Na Na 1_545 2_747 48.2(5) n
O1 Na Na . 2_747 156.3(5) n
O7 Na Na . 2_747 105.8(6) n
O2 Na Na 1_545 2_747 58.0(3) n
O5 Na Na 2_747 2_747 93.3(5) n
O7 Na Na 2_747 2_747 45.6(5) n
P2 Na Na 2_747 2_747 66.2(3) n
P1 Na Na . 2_747 172.7(3) n
P1 Na Na 1_545 2_747 73.9(2) n
Na Na Na 2_757 2_747 100.9(3) n
O5 Na Y 1_545 1_655 37.6(5) n
O1 Na Y . 1_655 118.9(4) n
O7 Na Y . 1_655 40.4(5) n
O2 Na Y 1_545 1_655 111.2(5) n
O5 Na Y 2_747 1_655 100.9(5) n
O7 Na Y 2_747 1_655 100.2(5) n
P2 Na Y 2_747 1_655 98.5(2) n
P1 Na Y . 1_655 106.7(3) n
P1 Na Y 1_545 1_655 106.6(3) n
Na Na Y 2_757 1_655 65.4(3) n
Na Na Y 2_747 1_655 66.0(3) n
P1 O1 Y . . 130.1(7) n
P1 O1 Na . . 107.3(7) n
Y O1 Na . . 121.2(6) n
P1 O2 Y . 2_657 139.3(7) n
P1 O2 Na . 1_565 109.3(7) n
Y O2 Na 2_657 1_565 103.7(5) n
P2 O3 Y . 2_656 166.1(9) n
P1 O4 P2 . . 126.5(7) y
P2 O5 Y . 1_665 130.9(11) n
P2 O5 Na . 1_565 124.4(10) n
Y O5 Na 1_665 1_565 100.6(8) n
P2 O5 Na . 2_757 95.7(9) n
Y O5 Na 1_665 2_757 105.7(7) n
Na O5 Na 1_565 2_757 87.7(6) n
P1 O6 Y . 1_565 149.4(8) n
P2 O7 Y . 1_655 132.1(11) n
P2 O7 Na . . 130.2(10) n
Y O7 Na 1_655 . 95.6(8) n
P2 O7 Na . 2_757 96.5(10) n
Y O7 Na 1_655 2_757 100.6(6) n
Na O7 Na . 2_757 85.7(6) n

loop_
_geom_bond_atom_site_label_1
_geom_bond_atom_site_label_2
_geom_bond_site_symmetry_2
_geom_bond_distance
_geom_bond_publ_flag
Y O3 2_646 2.172(9) y
Y O6 1_545 2.208(14) y
Y O5 1_445 2.22(2) y
Y O1 . 2.265(12) y
Y O2 2_647 2.291(10) y
Y O7 1_455 2.33(2) y
Y Na 1_455 3.579(6) n
Y Na 2_657 3.815(13) n
Y Na 2_647 3.847(13) n
Y Na . 4.107(6) n
P1 O2 . 1.500(11) y
P1 O6 . 1.510(14) y
P1 O1 . 1.511(15) y
P1 O4 . 1.604(9) y
P1 Na . 3.24(2) n
P1 Na 1_565 3.36(2) n
P2 O7 . 1.48(2) y
P2 O3 . 1.501(9) y
P2 O5 . 1.55(2) y
P2 O4 . 1.602(9) y
P1 P2 . 2.863(4) y
P2 Na 2_757 3.157(6) n
Na O5 1_545 2.43(2) y
Na O1 . 2.449(15) y
Na O7 . 2.50(2) y
Na O2 1_545 2.55(2) y
Na O5 2_747 2.60(2) y
Na O7 2_747 2.62(2) y
Na P2 2_747 3.157(6) n
Na P1 1_545 3.36(2) n
Na Na 2_757 3.484(7) n
Na Na 2_747 3.484(7) n
Na Y 1_655 3.579(6) n
O2 Y 2_657 2.291(10) n
O2 Na 1_565 2.55(2) n
O3 Y 2_656 2.172(9) n
O5 Y 1_665 2.22(2) n
O5 Na 1_565 2.43(2) n
O5 Na 2_757 2.60(2) n
O6 Y 1_565 2.208(14) n
O7 Y 1_655 2.33(2) n
O7 Na 2_757 2.62(2) n
